data_2223105
loop_
_publ_author_name
'Qian, Su-Yan'
'Liu, Wen-Yan'
'Yuan, Ai-Hua'

_publ_section_title
;
 4,4'-Diazenediyldipyridinium 4-(4-pyridyldiazenyl)pyridinium
 octacyanidotungstate(V) dihydrate
;
_journal_coeditor_code HK2738
_journal_issue 9
_journal_name_full 'Acta Crystallographica Section E'
_journal_page_first m1031
_journal_page_last m1032
_journal_paper_doi 10.1107/S1600536809030153
_journal_volume 65
_journal_year 2009
_chemical_formula_iupac '(C10 H10 N4) (C10 H9 N4) [W (C N)8], 2H2 O'
_chemical_formula_moiety 'C10 H10 N4 2+, C10 H9 N4 +, C8 N8 W 3-, 2(H2 O)'
_chemical_formula_sum 'C28 H23 N16 O2 W'
_chemical_formula_weight 799.46
_chemical_name_systematic
;
4,4'-Diazenediyldipyridinium 4-(4-pyridyldiazenyl)pyridinium
octacyanidotungstate(V) dihydrate
;
_space_group_IT_number 19
_symmetry_cell_setting orthorhombic
_symmetry_space_group_name_Hall 'P 2ac 2ab'
_symmetry_space_group_name_H-M 'P 21 21 21'
_atom_sites_solution_hydrogens geom
_atom_sites_solution_primary direct
_atom_sites_solution_secondary difmap
_audit_creation_method SHELXL-97
_cell_angle_alpha 90.00
_cell_angle_beta 90.00
_cell_angle_gamma 90.00
_cell_formula_units_Z 8
_cell_length_a 12.7310(16)
_cell_length_b 16.499(2)
_cell_length_c 30.704(4)
_cell_measurement_reflns_used 3042
_cell_measurement_temperature 291(2)
_cell_measurement_theta_max 23.31
_cell_measurement_theta_min 2.41
_cell_volume 6449.3(14)
_computing_cell_refinement 'SAINT (Bruker, 2004)'
_computing_data_collection 'SMART (Bruker, 2004)'
_computing_data_reduction 'SAINT (Bruker, 2004)'
_computing_molecular_graphics 'SHELXTL (Sheldrick, 2008) and DIAMOND (Brandenburg, 2006)'
_computing_publication_material 'SHELXL97 (Sheldrick, 2008)'
_computing_structure_refinement 'SHELXL97 (Sheldrick, 2008)'
_computing_structure_solution 'SHELXS97 (Sheldrick, 2008)'
_diffrn_ambient_temperature 291(2)
_diffrn_measured_fraction_theta_full 0.994
_diffrn_measured_fraction_theta_max 0.994
_diffrn_measurement_device_type 'Bruker SMART APEX'
_diffrn_measurement_method '\f and \w'
_diffrn_radiation_monochromator graphite
_diffrn_radiation_source 'fine-focus sealed tube'
_diffrn_radiation_type MoK\a
_diffrn_radiation_wavelength 0.71073
_diffrn_reflns_av_R_equivalents 0.0484
_diffrn_reflns_av_sigmaI/netI 0.0680
_diffrn_reflns_limit_h_max 15
_diffrn_reflns_limit_h_min -15
_diffrn_reflns_limit_k_max 16
_diffrn_reflns_limit_k_min -20
_diffrn_reflns_limit_l_max 37
_diffrn_reflns_limit_l_min -25
_diffrn_reflns_number 39717
_diffrn_reflns_theta_full 26.00
_diffrn_reflns_theta_max 26.00
_diffrn_reflns_theta_min 1.33
_exptl_absorpt_coefficient_mu 3.636
_exptl_absorpt_correction_T_max 0.483
_exptl_absorpt_correction_T_min 0.391
_exptl_absorpt_correction_type multi-scan
_exptl_absorpt_process_details '(SADABS; Bruker, 2004)'
_exptl_crystal_colour yellow
_exptl_crystal_density_diffrn 1.647
_exptl_crystal_density_method 'not measured'
_exptl_crystal_description pale
_exptl_crystal_F_000 3144
_exptl_crystal_size_max 0.28
_exptl_crystal_size_mid 0.22
_exptl_crystal_size_min 0.20
_refine_diff_density_max 1.345
_refine_diff_density_min -1.706
_refine_ls_abs_structure_details 'Flack (1983), 5514 Friedel pairs'
_refine_ls_abs_structure_Flack 0.045(10)
_refine_ls_extinction_method none
_refine_ls_goodness_of_fit_ref 1.028
_refine_ls_hydrogen_treatment constr
_refine_ls_matrix_type full
_refine_ls_number_parameters 847
_refine_ls_number_reflns 12501
_refine_ls_number_restraints 0
_refine_ls_restrained_S_all 1.028
_refine_ls_R_factor_all 0.0691
_refine_ls_R_factor_gt 0.0468
_refine_ls_shift/su_max 0.000
_refine_ls_shift/su_mean 0.000
_refine_ls_structure_factor_coef Fsqd
_refine_ls_weighting_details 'calc w=1/[\s^2^(Fo^2^)+(0.05P)^2^] where P=(Fo^2^+2Fc^2^)/3'
_refine_ls_weighting_scheme calc
_refine_ls_wR_factor_gt 0.0977
_refine_ls_wR_factor_ref 0.1021
_reflns_number_gt 8553
_reflns_number_total 12501
_reflns_threshold_expression I>2\s(I)
_cod_data_source_file hk2738.cif
_cod_data_source_block I
_cod_database_code 2223105
_cod_database_fobs_code 2223105

loop_
_symmetry_equiv_pos_as_xyz
'x, y, z'
'-x+1/2, -y, z+1/2'
'-x, y+1/2, -z+1/2'
'x+1/2, -y+1/2, -z'

loop_
_atom_site_type_symbol
_atom_site_label
_atom_site_fract_x
_atom_site_fract_y
_atom_site_fract_z
_atom_site_U_iso_or_equiv
_atom_site_adp_type
_atom_site_calc_flag
_atom_site_refinement_flags
_atom_site_occupancy
_atom_site_disorder_assembly
_atom_site_disorder_group
C C1 0.6378(6) 0.5473(4) 0.1970(3) 0.0297(18) Uani d . 1 . .
C C2 0.8138(6) 0.6063(5) 0.2335(3) 0.0313(18) Uani d . 1 . .
C C3 0.6200(5) 0.5979(5) 0.2747(3) 0.0336(19) Uani d . 1 . .
C C4 0.7952(5) 0.5479(5) 0.3113(3) 0.0342(19) Uani d . 1 . .
C C5 0.6367(6) 0.4511(5) 0.3072(3) 0.038(2) Uani d . 1 . .
C C6 0.8309(6) 0.4089(5) 0.2733(3) 0.0362(19) Uani d . 1 . .
C C7 0.6359(7) 0.4012(5) 0.2289(3) 0.038(2) Uani d . 1 . .
C C8 0.8104(6) 0.4661(5) 0.1968(3) 0.0324(18) Uani d . 1 . .
C C9 0.6935(6) 1.1035(5) -0.0145(3) 0.037(2) Uani d . 1 . .
C C10 0.8908(6) 1.0955(5) 0.0232(3) 0.040(2) Uani d . 1 . .
C C11 0.6993(6) 1.0445(4) 0.0620(3) 0.0301(17) Uani d . 1 . .
C C12 0.8724(6) 0.9562(5) 0.0597(3) 0.036(2) Uani d . 1 . .
C C13 0.6913(6) 0.8979(5) 0.0264(3) 0.0353(19) Uani d . 1 . .
C C14 0.8822(6) 0.9009(5) -0.0216(3) 0.0318(18) Uani d . 1 . .
C C15 0.6849(6) 0.9547(5) -0.0491(3) 0.0329(19) Uani d . 1 . .
C C16 0.8540(6) 1.0422(5) -0.0566(3) 0.035(2) Uani d . 1 . .
C C17 0.7019(6) 0.6236(4) -0.1048(3) 0.0340(18) Uani d . 1 . .
H H17 0.7053 0.6073 -0.1337 0.041 Uiso calc R 1 . .
C C18 0.6731(6) 0.5699(5) -0.0733(3) 0.0355(19) Uani d . 1 . .
H H18 0.6568 0.5168 -0.0808 0.043 Uiso calc R 1 . .
C C19 0.6678(6) 0.5951(5) -0.0291(3) 0.0339(18) Uani d . 1 . .
C C20 0.6898(6) 0.6746(5) -0.0179(3) 0.0360(18) Uani d . 1 . .
H H20 0.6852 0.6916 0.0109 0.043 Uiso calc R 1 . .
C C21 0.7189(6) 0.7285(5) -0.0504(3) 0.0344(18) Uani d . 1 . .
H H21 0.7334 0.7821 -0.0433 0.041 Uiso calc R 1 . .
C C22 0.6516(7) 0.2790(5) 0.0626(3) 0.043(2) Uani d . 1 . .
H H22 0.6549 0.2236 0.0574 0.052 Uiso calc R 1 . .
C C23 0.6590(6) 0.3321(5) 0.0289(3) 0.038(2) Uani d . 1 . .
H H23 0.6672 0.3135 0.0005 0.045 Uiso calc R 1 . .
C C24 0.6540(6) 0.4142(5) 0.0375(3) 0.038(2) Uani d . 1 . .
C C25 0.6430(7) 0.4397(6) 0.0816(3) 0.047(2) Uani d . 1 . .
H H25 0.6426 0.4948 0.0880 0.056 Uiso calc R 1 . .
C C26 0.6337(6) 0.3887(5) 0.1125(3) 0.040(2) Uani d . 1 . .
H H26 0.6229 0.4067 0.1409 0.048 Uiso calc R 1 . .
C C27 0.3214(7) 0.6179(5) 0.1410(3) 0.043(2) Uani d . 1 . .
H H27 0.3126 0.6004 0.1124 0.051 Uiso calc R 1 . .
C C28 0.3426(6) 0.5650(5) 0.1707(3) 0.039(2) Uani d . 1 . .
H H28 0.3508 0.5109 0.1628 0.047 Uiso calc R 1 . .
C C29 0.3538(6) 0.5877(5) 0.2162(3) 0.037(2) Uani d . 1 . .
C C30 0.3463(6) 0.6675(5) 0.2279(3) 0.0355(19) Uani d . 1 . .
H H30 0.3544 0.6835 0.2568 0.043 Uiso calc R 1 . .
C C31 0.3253(6) 0.7263(6) 0.1939(3) 0.039(2) Uani d . 1 . .
H H31 0.3210 0.7811 0.2009 0.047 Uiso calc R 1 . .
C C32 0.3825(6) 0.2770(5) 0.3084(3) 0.037(2) Uani d . 1 . .
H H32 0.3948 0.2224 0.3028 0.045 Uiso calc R 1 . .
C C33 0.3711(7) 0.3313(5) 0.2739(3) 0.046(2) Uani d . 1 . .
H H33 0.3769 0.3135 0.2453 0.055 Uiso calc R 1 . .
C C34 0.3510(6) 0.4119(5) 0.2828(3) 0.035(2) Uani d . 1 . .
C C35 0.3408(6) 0.4365(5) 0.3262(3) 0.040(2) Uani d . 1 . .
H H35 0.3246 0.4902 0.3326 0.047 Uiso calc R 1 . .
C C36 0.3540(7) 0.3845(5) 0.3579(4) 0.045(2) Uani d . 1 . .
H H36 0.3486 0.4027 0.3865 0.054 Uiso calc R 1 . .
C C37 0.6111(6) 0.7734(5) 0.6976(3) 0.0336(19) Uani d . 1 . .
H H37 0.6148 0.7179 0.7029 0.040 Uiso calc R 1 . .
C C38 0.6055(6) 0.8260(5) 0.7325(3) 0.038(2) Uani d . 1 . .
H H38 0.6045 0.8064 0.7608 0.046 Uiso calc R 1 . .
C C39 0.6013(6) 0.9083(5) 0.7244(3) 0.037(2) Uani d . 1 . .
C C40 0.6034(6) 0.9347(6) 0.6811(3) 0.039(2) Uani d . 1 . .
H H40 0.6016 0.9901 0.6757 0.047 Uiso calc R 1 . .
C C41 0.6078(6) 0.8834(5) 0.6467(3) 0.0330(18) Uani d . 1 . .
H H41 0.6086 0.9030 0.6183 0.040 Uiso calc R 1 . .
C C42 0.6139(6) 1.1089(5) 0.8685(3) 0.037(2) Uani d . 1 . .
H H42 0.6108 1.0914 0.8973 0.045 Uiso calc R 1 . .
C C43 0.6087(6) 1.0550(5) 0.8382(3) 0.038(2) Uani d . 1 . .
H H43 0.6027 1.0002 0.8451 0.046 Uiso calc R 1 . .
C C44 0.6124(6) 1.0821(5) 0.7922(3) 0.035(2) Uani d . 1 . .
C C45 0.6253(6) 1.1616(5) 0.7834(3) 0.036(2) Uani d . 1 . .
H H45 0.6312 1.1788 0.7547 0.043 Uiso calc R 1 . .
C C46 0.6301(6) 1.2177(5) 0.8166(3) 0.036(2) Uani d . 1 . .
H H46 0.6372 1.2727 0.8107 0.043 Uiso calc R 1 . .
C C47 0.4424(8) 0.7636(6) 0.9344(3) 0.048(2) Uani d . 1 . .
H H47 0.4595 0.7095 0.9390 0.058 Uiso calc R 1 . .
C C48 0.4385(6) 0.8192(5) 0.9690(3) 0.043(2) Uani d . 1 . .
H H48 0.4536 0.8027 0.9973 0.052 Uiso calc R 1 . .
C C49 0.4116(5) 0.8998(5) 0.9601(3) 0.035(2) Uani d . 1 . .
C C50 0.3877(6) 0.9236(6) 0.9184(3) 0.043(2) Uani d . 1 . .
H H50 0.3682 0.9771 0.9134 0.052 Uiso calc R 1 . .
C C51 0.3917(5) 0.8720(5) 0.8846(3) 0.036(2) Uani d . 1 . .
H H51 0.3762 0.8891 0.8565 0.043 Uiso calc R 1 . .
C C52 0.3989(7) 1.2149(6) 1.0509(3) 0.040(2) Uani d . 1 . .
H H52 0.3970 1.2702 1.0451 0.048 Uiso calc R 1 . .
C C53 0.4044(5) 1.1586(4) 1.0177(3) 0.0294(18) Uani d . 1 . .
H H53 0.4041 1.1770 0.9891 0.035 Uiso calc R 1 . .
C C54 0.4104(6) 1.0752(5) 1.0252(3) 0.038(2) Uani d . 1 . .
C C55 0.4061(7) 1.0507(5) 1.0724(3) 0.042(2) Uani d . 1 . .
H H55 0.4091 0.9962 1.0799 0.050 Uiso calc R 1 . .
C C56 0.3982(6) 1.1049(5) 1.1021(3) 0.040(2) Uani d . 1 . .
H H56 0.3936 1.0879 1.1309 0.047 Uiso calc R 1 . .
N N1 0.5960(5) 0.5701(4) 0.1664(2) 0.0311(15) Uani d . 1 . .
N N2 0.8569(6) 0.6651(4) 0.2237(3) 0.0438(18) Uani d . 1 . .
N N3 0.5657(5) 0.6483(5) 0.2883(3) 0.0446(19) Uani d . 1 . .
N N4 0.8368(5) 0.5730(4) 0.3427(2) 0.0308(15) Uani d . 1 . .
N N5 0.5944(5) 0.4196(4) 0.3371(2) 0.0376(17) Uani d . 1 . .
N N6 0.8863(5) 0.3586(4) 0.2865(2) 0.0353(16) Uani d . 1 . .
N N7 0.5832(5) 0.3496(4) 0.2153(2) 0.0365(17) Uani d . 1 . .
N N8 0.8538(5) 0.4451(4) 0.1666(3) 0.0368(17) Uani d . 1 . .
N N9 0.6442(5) 1.1600(4) -0.0255(2) 0.0358(16) Uani d . 1 . .
N N10 0.9452(5) 1.1469(4) 0.0326(3) 0.0400(18) Uani d . 1 . .
N N11 0.6588(5) 1.0669(4) 0.0903(3) 0.0444(19) Uani d . 1 . .
N N12 0.9160(5) 0.9315(4) 0.0883(2) 0.0348(16) Uani d . 1 . .
N N13 0.6466(6) 0.8433(4) 0.0388(2) 0.0411(18) Uani d . 1 . .
N N14 0.9354(5) 0.8508(4) -0.0345(2) 0.0328(16) Uani d . 1 . .
N N15 0.6319(5) 0.9307(4) -0.0754(3) 0.0392(18) Uani d . 1 . .
N N16 0.8838(6) 1.0715(4) -0.0877(3) 0.046(2) Uani d . 1 . .
N N17 0.7265(5) 0.7036(4) -0.0933(2) 0.0335(15) Uani d . 1 . .
N N18 0.6520(6) 0.5431(5) 0.0041(3) 0.0310(19) Uani d . 1 . .
N N19 0.6672(7) 0.4666(5) 0.0023(4) 0.046(2) Uani d . 1 . .
N N20 0.6395(6) 0.3066(4) 0.1039(3) 0.039(2) Uani d . 1 . .
H H20A 0.6355 0.2726 0.1250 0.047 Uiso calc R 1 . .
N N21 0.3112(6) 0.7012(4) 0.1502(3) 0.0408(17) Uani d . 1 . .
H H21A 0.2969 0.7355 0.1300 0.049 Uiso calc R 1 . .
N N22 0.3621(6) 0.5397(5) 0.2529(3) 0.036(2) Uani d . 1 . .
N N23 0.3483(7) 0.4622(5) 0.2472(4) 0.045(2) Uani d . 1 . .
N N24 0.3757(6) 0.3036(4) 0.3505(3) 0.042(2) Uani d . 1 . .
H H24 0.3847 0.2707 0.3719 0.051 Uiso calc R 1 . .
N N25 0.6113(5) 0.8007(4) 0.6551(3) 0.0384(18) Uani d . 1 . .
H H25A 0.6135 0.7666 0.6339 0.046 Uiso calc R 1 . .
N N26 0.6018(6) 0.9564(5) 0.7602(3) 0.032(2) Uani d . 1 . .
N N27 0.5977(7) 1.0325(5) 0.7605(3) 0.042(3) Uani d . 1 . .
N N28 0.6237(5) 1.1889(4) 0.8611(3) 0.0406(18) Uani d . 1 . .
H H28A 0.6261 1.2224 0.8825 0.049 Uiso calc R 1 . .
N N29 0.4199(5) 0.7923(4) 0.8931(2) 0.0364(17) Uani d . 1 . .
N N30 0.4065(5) 0.9466(4) 0.9941(3) 0.0328(18) Uani d . 1 . .
N N31 0.4201(5) 1.0249(4) 0.9923(3) 0.0333(19) Uani d . 1 . .
N N32 0.3964(5) 1.1847(4) 1.0941(2) 0.0324(16) Uani d . 1 . .
H H32A 0.3935 1.2182 1.1155 0.039 Uiso calc R 1 . .
H H2B 0.5658 0.1548 0.1525 0.049 Uiso d R 1 . .
H H2C 0.6739 0.1518 0.1581 0.049 Uiso d R 1 . .
O O1 0.4023(4) 0.3080(3) 0.15273(19) 0.0362(14) Uani d . 1 . .
H H1B 0.4589 0.3347 0.1495 0.054 Uiso d R 1 . .
H H1C 0.3500 0.3393 0.1489 0.054 Uiso d R 1 . .
O O2 0.6195(5) 0.1824(4) 0.1591(2) 0.0351(16) Uani d . 1 . .
O O3 0.3947(4) 0.1827(3) 0.4021(2) 0.0330(15) Uani d . 1 . .
H H3B 0.3470 0.1481 0.3969 0.050 Uiso d R 1 . .
H H3C 0.4546 0.1610 0.3984 0.050 Uiso d R 1 . .
O O4 0.6277(4) 0.3185(4) 0.9132(2) 0.0415(15) Uani d . 1 . .
H H4B 0.5687 0.3385 0.9059 0.062 Uiso d R 1 . .
H H4C 0.6767 0.3445 0.9007 0.062 Uiso d R 1 . .
W W1 0.721961(19) 0.50218(3) 0.253569(10) 0.03326(9) Uani d . 1 . .
W W2 0.783580(19) 1.00055(3) 0.003054(9) 0.03288(8) Uani d . 1 . .

loop_
_atom_site_aniso_label
_atom_site_aniso_U_11
_atom_site_aniso_U_22
_atom_site_aniso_U_33
_atom_site_aniso_U_12
_atom_site_aniso_U_13
_atom_site_aniso_U_23
C1 0.035(4) 0.024(4) 0.030(5) 0.000(3) -0.011(4) -0.009(4)
C2 0.029(3) 0.034(4) 0.031(5) -0.006(3) 0.008(3) -0.013(4)
C3 0.025(4) 0.039(5) 0.036(5) 0.010(3) 0.003(3) -0.011(4)
C4 0.025(4) 0.053(5) 0.024(5) -0.006(3) 0.001(3) -0.012(4)
C5 0.038(4) 0.049(5) 0.026(5) -0.001(4) 0.005(4) 0.000(4)
C6 0.038(4) 0.041(5) 0.030(5) 0.003(4) 0.004(4) -0.004(4)
C7 0.042(4) 0.047(5) 0.025(5) -0.011(4) -0.001(4) 0.001(4)
C8 0.043(4) 0.023(4) 0.032(5) 0.002(3) 0.005(4) -0.005(3)
C9 0.040(4) 0.033(4) 0.038(6) 0.010(3) 0.010(4) 0.014(4)
C10 0.035(4) 0.045(5) 0.039(6) -0.010(4) 0.003(4) -0.004(4)
C11 0.036(4) 0.025(4) 0.029(5) 0.001(3) -0.005(4) 0.005(3)
C12 0.033(4) 0.039(5) 0.037(5) 0.007(3) -0.015(4) -0.008(4)
C13 0.040(4) 0.038(5) 0.028(5) -0.004(3) -0.001(3) 0.003(4)
C14 0.028(4) 0.034(4) 0.033(5) -0.002(3) -0.001(3) 0.000(4)
C15 0.026(3) 0.047(5) 0.026(5) -0.001(3) -0.012(3) -0.001(4)
C16 0.029(4) 0.030(4) 0.045(6) -0.004(3) 0.002(4) 0.008(4)
C17 0.035(4) 0.032(4) 0.035(5) 0.010(3) -0.001(3) 0.001(4)
C18 0.048(5) 0.030(4) 0.029(5) 0.007(3) 0.018(4) -0.010(4)
C19 0.034(4) 0.034(4) 0.033(5) -0.003(3) 0.005(3) -0.005(4)
C20 0.042(4) 0.037(4) 0.029(5) -0.005(3) -0.005(3) 0.000(4)
C21 0.035(4) 0.030(4) 0.038(5) 0.011(4) 0.004(4) 0.002(4)
C22 0.047(5) 0.034(5) 0.049(6) -0.004(4) 0.027(4) 0.003(4)
C23 0.043(4) 0.027(4) 0.044(6) -0.012(3) -0.023(4) 0.008(4)
C24 0.029(4) 0.032(4) 0.051(6) 0.008(3) -0.004(4) 0.010(4)
C25 0.058(5) 0.040(5) 0.041(6) -0.001(4) 0.002(5) 0.001(5)
C26 0.025(4) 0.034(5) 0.060(7) -0.017(3) 0.016(4) 0.002(4)
C27 0.046(4) 0.031(4) 0.052(6) -0.022(4) -0.023(4) 0.018(4)
C28 0.044(4) 0.038(5) 0.036(5) -0.006(4) -0.013(4) 0.009(4)
C29 0.039(4) 0.040(5) 0.032(5) 0.007(4) -0.014(4) 0.000(4)
C30 0.037(4) 0.041(5) 0.029(5) -0.004(3) 0.021(4) -0.005(4)
C31 0.030(4) 0.051(5) 0.036(5) 0.004(4) -0.001(3) 0.007(4)
C32 0.034(4) 0.033(5) 0.045(6) -0.010(3) -0.002(4) -0.001(4)
C33 0.055(5) 0.029(5) 0.054(7) 0.027(4) 0.007(4) 0.013(4)
C34 0.034(4) 0.027(4) 0.045(6) -0.011(3) -0.018(4) 0.001(4)
C35 0.037(4) 0.031(4) 0.050(6) -0.014(3) -0.012(4) -0.010(4)
C36 0.044(5) 0.030(5) 0.061(7) -0.007(4) 0.027(5) 0.000(4)
C37 0.036(4) 0.025(4) 0.040(6) -0.006(3) -0.011(4) -0.002(4)
C38 0.033(4) 0.039(5) 0.044(6) -0.005(3) 0.000(4) -0.011(4)
C39 0.042(4) 0.038(5) 0.032(5) 0.015(4) 0.012(4) -0.008(4)
C40 0.038(4) 0.051(5) 0.029(5) -0.021(4) -0.001(3) -0.004(4)
C41 0.041(4) 0.031(4) 0.027(5) -0.009(3) -0.003(3) -0.011(4)
C42 0.038(4) 0.034(5) 0.039(6) -0.001(3) -0.010(4) 0.010(4)
C43 0.033(4) 0.031(5) 0.051(6) 0.011(3) -0.002(4) 0.006(4)
C44 0.030(4) 0.029(4) 0.047(6) 0.010(3) -0.016(4) -0.005(4)
C45 0.030(4) 0.034(4) 0.044(6) -0.017(3) 0.004(3) -0.009(4)
C46 0.039(4) 0.035(5) 0.034(5) -0.021(3) 0.015(4) -0.004(4)
C47 0.068(6) 0.048(5) 0.028(5) -0.010(5) 0.008(4) 0.004(4)
C48 0.042(4) 0.040(5) 0.048(6) -0.003(4) -0.017(4) 0.001(4)
C49 0.021(3) 0.038(5) 0.046(6) -0.014(3) -0.002(3) 0.004(4)
C50 0.042(4) 0.048(5) 0.038(6) 0.017(4) -0.027(4) -0.003(4)
C51 0.019(3) 0.048(5) 0.040(6) 0.015(3) 0.003(3) -0.002(4)
C52 0.048(5) 0.050(5) 0.023(5) -0.014(4) 0.001(4) -0.004(4)
C53 0.031(4) 0.025(4) 0.033(5) -0.001(3) 0.005(3) -0.002(3)
C54 0.026(4) 0.043(5) 0.044(6) -0.020(3) -0.006(4) 0.008(4)
C55 0.052(5) 0.028(5) 0.045(6) -0.004(4) 0.001(4) 0.006(4)
C56 0.041(4) 0.040(5) 0.038(6) -0.013(4) 0.017(4) 0.005(4)
N1 0.035(3) 0.026(3) 0.032(4) -0.003(3) 0.003(3) -0.009(3)
N2 0.048(4) 0.044(4) 0.040(5) -0.009(3) -0.002(3) 0.008(4)
N3 0.040(4) 0.048(5) 0.046(5) 0.012(3) 0.001(3) -0.009(4)
N4 0.045(4) 0.028(3) 0.019(4) -0.013(3) 0.011(3) 0.000(3)
N5 0.035(3) 0.039(4) 0.039(5) 0.009(3) 0.013(3) -0.002(3)
N6 0.047(4) 0.036(4) 0.022(4) 0.012(3) -0.006(3) -0.018(3)
N7 0.038(3) 0.028(4) 0.043(5) -0.001(3) 0.021(3) -0.001(3)
N8 0.044(4) 0.036(4) 0.030(4) -0.002(3) -0.004(3) -0.011(3)
N9 0.035(3) 0.047(4) 0.025(4) 0.012(3) -0.010(3) -0.009(3)
N10 0.037(3) 0.041(4) 0.042(5) -0.018(3) 0.001(3) 0.010(3)
N11 0.040(4) 0.037(4) 0.057(6) 0.006(3) 0.021(4) 0.003(4)
N12 0.026(3) 0.049(4) 0.030(4) 0.009(3) 0.002(3) -0.003(3)
N13 0.064(4) 0.039(4) 0.020(4) -0.015(4) 0.017(3) -0.004(3)
N14 0.028(3) 0.033(4) 0.038(4) 0.010(3) -0.012(3) 0.013(3)
N15 0.035(3) 0.039(4) 0.044(5) -0.009(3) 0.004(3) -0.012(4)
N16 0.044(4) 0.034(4) 0.060(6) -0.011(3) 0.005(4) 0.020(4)
N17 0.036(3) 0.036(4) 0.029(4) -0.002(3) 0.013(3) -0.002(3)
N18 0.021(3) 0.037(4) 0.035(5) 0.002(3) 0.007(3) 0.008(4)
N19 0.044(5) 0.038(4) 0.057(7) -0.009(3) -0.001(5) -0.001(4)
N20 0.041(4) 0.032(4) 0.044(5) -0.002(3) 0.007(4) 0.007(4)
N21 0.049(4) 0.034(4) 0.039(5) 0.009(3) 0.004(3) 0.004(3)
N22 0.033(4) 0.041(4) 0.035(5) -0.004(3) 0.012(4) -0.001(4)
N23 0.049(5) 0.030(4) 0.056(6) 0.006(3) -0.028(5) 0.008(4)
N24 0.045(4) 0.026(4) 0.055(6) -0.010(3) -0.023(4) -0.006(4)
N25 0.039(4) 0.029(4) 0.047(5) -0.008(3) -0.011(3) 0.003(3)
N26 0.039(4) 0.032(4) 0.026(5) 0.009(3) -0.001(4) -0.005(3)
N27 0.048(5) 0.035(4) 0.044(6) -0.016(3) -0.015(4) -0.016(4)
N28 0.041(4) 0.043(4) 0.038(5) 0.000(3) -0.010(3) -0.001(4)
N29 0.042(4) 0.032(4) 0.034(4) -0.012(3) -0.013(3) 0.003(3)
N30 0.032(3) 0.033(4) 0.033(5) -0.013(3) 0.003(3) 0.002(4)
N31 0.028(3) 0.024(4) 0.049(5) 0.004(2) 0.003(3) 0.012(3)
N32 0.038(3) 0.039(4) 0.021(4) -0.012(3) -0.002(3) -0.002(3)
O1 0.025(3) 0.042(3) 0.042(4) -0.007(2) 0.002(2) 0.011(3)
O2 0.042(3) 0.028(3) 0.036(4) 0.001(3) 0.013(3) 0.004(3)
O3 0.033(3) 0.035(3) 0.032(3) -0.012(3) -0.017(3) 0.008(3)
O4 0.038(3) 0.037(3) 0.050(4) -0.017(3) -0.004(3) -0.003(3)
W1 0.03339(12) 0.03505(16) 0.03134(19) 0.0016(3) -0.00019(12) -0.0005(3)
W2 0.03320(13) 0.03300(16) 0.03245(19) -0.0027(3) 0.00128(11) -0.0007(2)

loop_
_atom_type_symbol
_atom_type_description
_atom_type_scat_dispersion_real
_atom_type_scat_dispersion_imag
_atom_type_scat_source
C C 0.0033 0.0016 'International Tables Vol C Tables 4.2.6.8 and 6.1.1.4'
H H 0.0000 0.0000 'International Tables Vol C Tables 4.2.6.8 and 6.1.1.4'
N N 0.0061 0.0033 'International Tables Vol C Tables 4.2.6.8 and 6.1.1.4'
O O 0.0106 0.0060 'International Tables Vol C Tables 4.2.6.8 and 6.1.1.4'
W W -0.8490 6.8722 'International Tables Vol C Tables 4.2.6.8 and 6.1.1.4'

loop_
_geom_angle_atom_site_label_1
_geom_angle_atom_site_label_2
_geom_angle_atom_site_label_3
_geom_angle_site_symmetry_1
_geom_angle_site_symmetry_3
_geom_angle
_geom_angle_publ_flag
N1 C1 W1 . . 177.8(7) ?
N2 C2 W1 . . 175.2(7) ?
N3 C3 W1 . . 176.5(8) ?
N4 C4 W1 . . 179.0(7) ?
N5 C5 W1 . . 176.1(7) ?
N6 C6 W1 . . 175.5(7) ?
N7 C7 W1 . . 175.5(8) ?
N8 C8 W1 . . 177.3(7) ?
N9 C9 W2 . . 178.0(8) ?
N10 C10 W2 . . 177.6(8) ?
N11 C11 W2 . . 179.0(7) ?
N12 C12 W2 . . 177.9(7) ?
N13 C13 W2 . . 177.6(8) ?
N14 C14 W2 . . 178.2(7) ?
N15 C15 W2 . . 178.3(8) ?
N16 C16 W2 . . 172.3(7) ?
C18 C17 N17 . . 119.7(8) ?
C18 C17 H17 . . 120.2 ?
N17 C17 H17 . . 120.2 ?
C17 C18 C19 . . 120.0(8) ?
C17 C18 H18 . . 120.0 ?
C19 C18 H18 . . 120.0 ?
N18 C19 C20 . . 116.4(8) ?
N18 C19 C18 . . 122.9(8) ?
C20 C19 C18 . . 120.4(8) ?
C19 C20 C21 . . 118.8(8) ?
C19 C20 H20 . . 120.6 ?
C21 C20 H20 . . 120.6 ?
N17 C21 C20 . . 121.0(7) ?
N17 C21 H21 . . 119.5 ?
C20 C21 H21 . . 119.5 ?
N20 C22 C23 . . 120.2(8) ?
N20 C22 H22 . . 119.9 ?
C23 C22 H22 . . 119.9 ?
C22 C23 C24 . . 118.8(9) ?
C22 C23 H23 . . 120.6 ?
C24 C23 H23 . . 120.6 ?
C23 C24 N19 . . 117.0(9) ?
C23 C24 C25 . . 118.5(9) ?
N19 C24 C25 . . 124.4(8) ?
C26 C25 C24 . . 121.4(9) ?
C26 C25 H25 . . 119.3 ?
C24 C25 H25 . . 119.3 ?
C25 C26 N20 . . 120.0(10) ?
C25 C26 H26 . . 120.0 ?
N20 C26 H26 . . 120.0 ?
C28 C27 N21 . . 122.4(9) ?
C28 C27 H27 . . 118.8 ?
N21 C27 H27 . . 118.8 ?
C27 C28 C29 . . 121.7(9) ?
C27 C28 H28 . . 119.1 ?
C29 C28 H28 . . 119.1 ?
C30 C29 N22 . . 109.9(8) ?
C30 C29 C28 . . 119.6(8) ?
N22 C29 C28 . . 130.1(8) ?
C29 C30 C31 . . 117.8(8) ?
C29 C30 H30 . . 121.1 ?
C31 C30 H30 . . 121.1 ?
N21 C31 C30 . . 120.6(8) ?
N21 C31 H31 . . 119.7 ?
C30 C31 H31 . . 119.7 ?
N24 C32 C33 . . 120.3(8) ?
N24 C32 H32 . . 119.8 ?
C33 C32 H32 . . 119.8 ?
C34 C33 C32 . . 119.1(9) ?
C34 C33 H33 . . 120.4 ?
C32 C33 H33 . . 120.4 ?
N23 C34 C33 . . 115.4(9) ?
N23 C34 C35 . . 125.5(8) ?
C33 C34 C35 . . 119.0(8) ?
C36 C35 C34 . . 120.4(8) ?
C36 C35 H35 . . 119.8 ?
C34 C35 H35 . . 119.8 ?
C35 C36 N24 . . 122.4(10) ?
C35 C36 H36 . . 118.8 ?
N24 C36 H36 . . 118.8 ?
N25 C37 C38 . . 121.8(8) ?
N25 C37 H37 . . 119.1 ?
C38 C37 H37 . . 119.1 ?
C37 C38 C39 . . 118.8(9) ?
C37 C38 H38 . . 120.6 ?
C39 C38 H38 . . 120.6 ?
N26 C39 C38 . . 115.5(8) ?
N26 C39 C40 . . 126.0(8) ?
C38 C39 C40 . . 118.4(8) ?
C41 C40 C39 . . 123.2(9) ?
C41 C40 H40 . . 118.4 ?
C39 C40 H40 . . 118.4 ?
C40 C41 N25 . . 118.1(9) ?
C40 C41 H41 . . 121.0 ?
N25 C41 H41 . . 121.0 ?
C43 C42 N28 . . 124.1(9) ?
C43 C42 H42 . . 117.9 ?
N28 C42 H42 . . 117.9 ?
C42 C43 C44 . . 118.5(8) ?
C42 C43 H43 . . 120.8 ?
C44 C43 H43 . . 120.8 ?
N27 C44 C45 . . 119.0(9) ?
N27 C44 C43 . . 121.6(8) ?
C45 C44 C43 . . 119.3(8) ?
C44 C45 C46 . . 120.6(9) ?
C44 C45 H45 . . 119.7 ?
C46 C45 H45 . . 119.7 ?
C45 C46 N28 . . 118.3(8) ?
C45 C46 H46 . . 120.8 ?
N28 C46 H46 . . 120.8 ?
N29 C47 C48 . . 117.5(9) ?
N29 C47 H47 . . 121.2 ?
C48 C47 H47 . . 121.2 ?
C49 C48 C47 . . 118.8(9) ?
C49 C48 H48 . . 120.6 ?
C47 C48 H48 . . 120.6 ?
N30 C49 C50 . . 124.5(8) ?
N30 C49 C48 . . 114.9(8) ?
C50 C49 C48 . . 120.5(9) ?
C51 C50 C49 . . 122.0(8) ?
C51 C50 H50 . . 119.0 ?
C49 C50 H50 . . 119.0 ?
C50 C51 N29 . . 117.8(8) ?
C50 C51 H51 . . 121.1 ?
N29 C51 H51 . . 121.1 ?
C53 C52 N32 . . 117.1(8) ?
C53 C52 H52 . . 121.5 ?
N32 C52 H52 . . 121.5 ?
C52 C53 C54 . . 122.9(9) ?
C52 C53 H53 . . 118.5 ?
C54 C53 H53 . . 118.5 ?
N31 C54 C53 . . 120.0(8) ?
N31 C54 C55 . . 125.0(8) ?
C53 C54 C55 . . 115.0(8) ?
C56 C55 C54 . . 120.0(8) ?
C56 C55 H55 . . 120.0 ?
C54 C55 H55 . . 120.0 ?
C55 C56 N32 . . 123.8(9) ?
C55 C56 H56 . . 118.1 ?
N32 C56 H56 . . 118.1 ?
C21 N17 C17 . . 120.2(7) ?
N19 N18 C19 . . 125.0(11) ?
N18 N19 C24 . . 124.1(12) ?
C22 N20 C26 . . 121.0(8) ?
C22 N20 H20A . . 119.5 ?
C26 N20 H20A . . 119.5 ?
C27 N21 C31 . . 117.7(7) ?
C27 N21 H21A . . 121.1 ?
C31 N21 H21A . . 121.1 ?
N23 N22 C29 . . 116.2(11) ?
N22 N23 C34 . . 118.8(11) ?
C32 N24 C36 . . 118.6(9) ?
C32 N24 H24 . . 120.7 ?
C36 N24 H24 . . 120.7 ?
C37 N25 C41 . . 119.7(8) ?
C37 N25 H25A . . 120.1 ?
C41 N25 H25A . . 120.1 ?
N27 N26 C39 . . 126.3(10) ?
N26 N27 C44 . . 129.6(11) ?
C42 N28 C46 . . 119.1(8) ?
C42 N28 H28A . . 120.4 ?
C46 N28 H28A . . 120.4 ?
C47 N29 C51 . . 123.4(8) ?
C49 N30 N31 . . 123.2(9) ?
N30 N31 C54 . . 125.5(9) ?
C56 N32 C52 . . 121.1(8) ?
C56 N32 H32A . . 119.4 ?
C52 N32 H32A . . 119.4 ?
H1B O1 H1C . . 109.5 ?
H2B O2 H2C . . 109.2 ?
H3B O3 H3C . . 109.5 ?
H4B O4 H4C . . 109.5 ?
C7 W1 C4 . . 142.5(3) ?
C7 W1 C3 . . 111.8(3) ?
C4 W1 C3 . . 75.8(3) ?
C7 W1 C5 . . 72.9(3) ?
C4 W1 C5 . . 73.9(3) ?
C3 W1 C5 . . 75.6(3) ?
C7 W1 C6 . . 82.7(3) ?
C4 W1 C6 . . 74.9(3) ?
C3 W1 C6 . . 146.0(3) ?
C5 W1 C6 . . 80.2(3) ?
C7 W1 C8 . . 76.5(3) ?
C4 W1 C8 . . 122.6(3) ?
C3 W1 C8 . . 139.7(3) ?
C5 W1 C8 . . 140.8(3) ?
C6 W1 C8 . . 72.2(3) ?
C7 W1 C2 . . 142.7(3) ?
C4 W1 C2 . . 73.8(3) ?
C3 W1 C2 . . 80.1(3) ?
C5 W1 C2 . . 143.4(3) ?
C6 W1 C2 . . 107.3(3) ?
C8 W1 C2 . . 73.0(3) ?
C7 W1 C1 . . 74.4(3) ?
C4 W1 C1 . . 139.2(3) ?
C3 W1 C1 . . 72.0(3) ?
C5 W1 C1 . . 120.0(3) ?
C6 W1 C1 . . 141.8(3) ?
C8 W1 C1 . . 72.9(3) ?
C2 W1 C1 . . 76.6(3) ?
C9 W2 C16 . . 75.7(3) ?
C9 W2 C10 . . 80.4(3) ?
C16 W2 C10 . . 75.5(3) ?
C9 W2 C15 . . 77.2(3) ?
C16 W2 C15 . . 74.0(3) ?
C10 W2 C15 . . 145.7(3) ?
C9 W2 C13 . . 114.5(3) ?
C16 W2 C13 . . 138.7(3) ?
C10 W2 C13 . . 143.7(3) ?
C15 W2 C13 . . 70.2(3) ?
C9 W2 C12 . . 138.2(3) ?
C16 W2 C12 . . 124.4(3) ?
C10 W2 C12 . . 72.0(3) ?
C15 W2 C12 . . 139.9(3) ?
C13 W2 C12 . . 76.0(3) ?
C9 W2 C14 . . 145.0(3) ?
C16 W2 C14 . . 73.0(3) ?
C10 W2 C14 . . 106.2(3) ?
C15 W2 C14 . . 79.4(3) ?
C13 W2 C14 . . 80.8(3) ?
C12 W2 C14 . . 74.4(3) ?
C9 W2 C11 . . 71.6(3) ?
C16 W2 C11 . . 142.1(3) ?
C10 W2 C11 . . 80.6(3) ?
C15 W2 C11 . . 115.7(3) ?
C13 W2 C11 . . 74.1(3) ?
C12 W2 C11 . . 73.4(3) ?
C14 W2 C11 . . 142.9(3) ?

loop_
_geom_bond_atom_site_label_1
_geom_bond_atom_site_label_2
_geom_bond_site_symmetry_2
_geom_bond_distance
_geom_bond_publ_flag
C1 N1 . 1.143(10) ?
C1 W1 . 2.173(8) ?
C2 N2 . 1.154(10) ?
C2 W1 . 2.167(8) ?
C3 N3 . 1.159(10) ?
C3 W1 . 2.145(7) ?
C4 N4 . 1.175(10) ?
C4 W1 . 2.140(8) ?
C5 N5 . 1.183(10) ?
C5 W1 . 2.146(9) ?
C6 N6 . 1.162(10) ?
C6 W1 . 2.159(8) ?
C7 N7 . 1.162(10) ?
C7 W1 . 2.133(8) ?
C8 N8 . 1.134(11) ?
C8 W1 . 2.159(9) ?
C9 N9 . 1.174(10) ?
C9 W2 . 2.119(7) ?
C10 N10 . 1.132(10) ?
C10 W2 . 2.168(8) ?
C11 N11 . 1.076(11) ?
C11 W2 . 2.225(9) ?
C12 N12 . 1.115(10) ?
C12 W2 . 2.200(8) ?
C13 N13 . 1.131(10) ?
C13 W2 . 2.183(8) ?
C14 N14 . 1.141(10) ?
C14 W2 . 2.202(8) ?
C15 N15 . 1.125(10) ?
C15 W2 . 2.172(8) ?
C16 N16 . 1.134(11) ?
C16 W2 . 2.152(9) ?
C17 C18 . 1.360(11) ?
C17 N17 . 1.402(10) ?
C17 H17 . 0.9300 ?
C18 C19 . 1.421(11) ?
C18 H18 . 0.9300 ?
C19 N18 . 1.349(12) ?
C19 C20 . 1.385(11) ?
C20 C21 . 1.387(11) ?
C20 H20 . 0.9300 ?
C21 N17 . 1.382(11) ?
C21 H21 . 0.9300 ?
C22 N20 . 1.355(12) ?
C22 C23 . 1.361(12) ?
C22 H22 . 0.9300 ?
C23 C24 . 1.381(11) ?
C23 H23 . 0.9300 ?
C24 N19 . 1.394(13) ?
C24 C25 . 1.426(13) ?
C25 C26 . 1.273(12) ?
C25 H25 . 0.9300 ?
C26 N20 . 1.382(10) ?
C26 H26 . 0.9300 ?
C27 C28 . 1.290(11) ?
C27 N21 . 1.409(10) ?
C27 H27 . 0.9300 ?
C28 C29 . 1.454(12) ?
C28 H28 . 0.9300 ?
C29 C30 . 1.369(11) ?
C29 N22 . 1.383(12) ?
C30 C31 . 1.450(12) ?
C30 H30 . 0.9300 ?
C31 N21 . 1.416(11) ?
C31 H31 . 0.9300 ?
C32 N24 . 1.367(12) ?
C32 C33 . 1.396(12) ?
C32 H32 . 0.9300 ?
C33 C34 . 1.382(11) ?
C33 H33 . 0.9300 ?
C34 N23 . 1.373(13) ?
C34 C35 . 1.400(12) ?
C35 C36 . 1.308(13) ?
C35 H35 . 0.9300 ?
C36 N24 . 1.382(11) ?
C36 H36 . 0.9300 ?
C37 N25 . 1.379(11) ?
C37 C38 . 1.380(12) ?
C37 H37 . 0.9300 ?
C38 C39 . 1.381(12) ?
C38 H38 . 0.9300 ?
C39 N26 . 1.355(11) ?
C39 C40 . 1.399(12) ?
C40 C41 . 1.354(11) ?
C40 H40 . 0.9300 ?
C41 N25 . 1.390(10) ?
C41 H41 . 0.9300 ?
C42 C43 . 1.289(12) ?
C42 N28 . 1.344(10) ?
C42 H42 . 0.9300 ?
C43 C44 . 1.483(13) ?
C43 H43 . 0.9300 ?
C44 N27 . 1.285(12) ?
C44 C45 . 1.349(11) ?
C45 C46 . 1.379(11) ?
C45 H45 . 0.9300 ?
C46 N28 . 1.449(11) ?
C46 H46 . 0.9300 ?
C47 N29 . 1.384(12) ?
C47 C48 . 1.404(13) ?
C47 H47 . 0.9300 ?
C48 C49 . 1.400(11) ?
C48 H48 . 0.9300 ?
C49 N30 . 1.300(12) ?
C49 C50 . 1.375(12) ?
C50 C51 . 1.343(12) ?
C50 H50 . 0.9300 ?
C51 N29 . 1.387(10) ?
C51 H51 . 0.9300 ?
C52 C53 . 1.379(12) ?
C52 N32 . 1.417(11) ?
C52 H52 . 0.9300 ?
C53 C54 . 1.397(11) ?
C53 H53 . 0.9300 ?
C54 N31 . 1.316(12) ?
C54 C55 . 1.503(13) ?
C55 C56 . 1.282(12) ?
C55 H55 . 0.9300 ?
C56 N32 . 1.339(10) ?
C56 H56 . 0.9300 ?
N18 N19 . 1.278(9) ?
N20 H20A . 0.8600 ?
N21 H21A . 0.8600 ?
N22 N23 . 1.303(9) ?
N24 H24 . 0.8600 ?
N25 H25A . 0.8600 ?
N26 N27 . 1.257(8) ?
N28 H28A . 0.8600 ?
N30 N31 . 1.303(10) ?
N32 H32A . 0.8600 ?
O1 H1B . 0.8499 ?
O1 H1C . 0.8501 ?
O2 H2B . 0.8456 ?
O2 H2C . 0.8576 ?
O3 H3B . 0.8499 ?
O3 H3C . 0.8499 ?
O4 H4B . 0.8501 ?
O4 H4C . 0.8500 ?

loop_
_geom_hbond_atom_site_label_D
_geom_hbond_atom_site_label_H
_geom_hbond_atom_site_label_A
_geom_hbond_site_symmetry_A
_geom_hbond_distance_DH
_geom_hbond_distance_HA
_geom_hbond_distance_DA
_geom_hbond_angle_DHA
N20 H20A O2 . 0.86 1.83 2.671(10) 166
N21 H21A N17 4_465 0.86 1.76 2.586(10) 162
N24 H24 O3 . 0.86 1.73 2.560(10) 162.0
N28 H28A O4 1_565 0.86 1.84 2.670(10) 161
N32 H32A O1 1_566 0.86 1.88 2.719(10) 166
O2 H2B N3 3_645 0.85 2.47 2.914(10) 113
O1 H1B N7 . 0.85 2.58 3.076(10) 119
O4 H4C N4 2_665 0.85 2.25 2.845(9) 127
O3 H3C N14 2_665 0.85 2.50 2.960(9) 115
O4 H4B N10 4_466 0.85 2.47 2.913(9) 114
